data_7213066
loop_
_publ_author_name
'Mori, Akira'
'Yan, Yong Zhe'
'Kato, Nobuo'
'Takeshita, Hitoshi'
'Nozoe, Tetsuo'

_publ_section_title
;
 Thermal cycloaddition reactions of azulene-1,5-quinones and
 azulene-1,7-quinones with cyclic dienes and cycloheptatriene
;
_journal_issue 15
_journal_name_full 'Journal of the Chemical Society, Perkin Transactions 1'
_journal_page_first 2129
_journal_paper_doi 10.1039/a902493j
_journal_year 1999
_chemical_formula_moiety 'C50 H33 Br O4, C6 H6, 0.5(C6 H6), 0.5(C6 H6)'
_chemical_formula_sum 'C62 H45 Br O4'
_chemical_formula_weight 933.94
_chemical_melting_point 99
_chemical_name_systematic
; 
(5_a,7b_a,8_a,13_a,13a_a,16a_a,17_a)-7b-Bromo-
7b,8,13,13a,16a,17-hexahydro-5,8,13,17-tetraphenyl-5,17:8,13-
diepoxynaphth[2',3'-2,3]azuleno[5,6-c][2]benzoxepin-
14(5H)-one 
;
_space_group_IT_number 15
_symmetry_cell_setting monoclinic
_symmetry_space_group_name_Hall '-C 2yc'
_symmetry_space_group_name_H-M 'C 1 2/c 1'
_atom_sites_solution_hydrogens geom
_atom_sites_solution_primary direct
_atom_sites_solution_secondary difmap
_audit_creation_method SHELXL-97
_cell_angle_alpha 90.00
_cell_angle_beta 112.660(10)
_cell_angle_gamma 90.00
_cell_formula_units_Z 8
_cell_length_a 26.276(4)
_cell_length_b 16.196(3)
_cell_length_c 24.731(2)
_cell_measurement_reflns_used 25
_cell_measurement_temperature 296(2)
_cell_measurement_theta_max 45
_cell_measurement_theta_min 22
_cell_volume 9712(3)
_computing_cell_refinement ' CAD-4 Software (Enraf-Nonius, 1989)'
_computing_data_collection ' CAD-4 Software (Enraf-Nonius, 1989)'
_computing_data_reduction ' MolEN (Fair, 1990)'
_computing_molecular_graphics 'Xtal_GX (Hall & du Boulay, 1995)'
_computing_publication_material 'SHELXL93 (Sheldrick, 1993)'
_computing_structure_refinement 'SHELXL93 (Sheldrick, 1993)'
_computing_structure_solution
; SIR92 (Altomare, Burla, Camalli, Cascarano, Giacovazzo, 
Guagliardi & Polidori, 1994) 
;
_diffrn_ambient_temperature 296(2)
_diffrn_measurement_device_type 'Enraf-Nonius FR590'
_diffrn_measurement_method \w--2\q
_diffrn_radiation_monochromator graphite
_diffrn_radiation_source 'fine-focus sealed tube'
_diffrn_radiation_type 'Cu K\a'
_diffrn_radiation_wavelength 1.54184
_diffrn_reflns_av_R_equivalents 0.0238
_diffrn_reflns_av_sigmaI/netI 0.0217
_diffrn_reflns_limit_h_max 30
_diffrn_reflns_limit_h_min -28
_diffrn_reflns_limit_k_max 19
_diffrn_reflns_limit_k_min 0
_diffrn_reflns_limit_l_max 0
_diffrn_reflns_limit_l_min -29
_diffrn_reflns_number 8470
_diffrn_reflns_theta_max 65.03
_diffrn_reflns_theta_min 3.28
_diffrn_standards_decay_% 1.3
_diffrn_standards_interval_time 120
_diffrn_standards_number 3
_exptl_absorpt_coefficient_mu 1.534
_exptl_absorpt_correction_T_max 0.736
_exptl_absorpt_correction_T_min 0.571
_exptl_absorpt_correction_type empirical
_exptl_absorpt_process_details
; empirical via \y scans (North, Phillips, & Mathews, 1968).
Relative values of T max and T min are 0.9991 and 0.7747, respectively.
;
_exptl_crystal_colour colorless
_exptl_crystal_density_diffrn 1.277
_exptl_crystal_density_method 'not measured'
_exptl_crystal_description prism
_exptl_crystal_F_000 3872
_exptl_crystal_size_max 0.55
_exptl_crystal_size_mid 0.45
_exptl_crystal_size_min 0.20
_refine_diff_density_max .234
_refine_diff_density_min -.832
_refine_ls_extinction_method none
_refine_ls_goodness_of_fit_ref 1.044
_refine_ls_hydrogen_treatment riding
_refine_ls_matrix_type full
_refine_ls_number_parameters 605
_refine_ls_number_reflns 8254
_refine_ls_number_restraints 0
_refine_ls_restrained_S_all 1.044
_refine_ls_R_factor_all 0.0590
_refine_ls_R_factor_gt 0.0463
_refine_ls_shift/su_max 0.002
_refine_ls_shift/su_mean 0.000
_refine_ls_structure_factor_coef Fsqd
_refine_ls_weighting_details 'calc w=1/[\s^2^(Fo^2^)+(0.0781P)^2^+9.1308P] where P=(Fo^2^+2Fc^2^)/3'
_refine_ls_weighting_scheme calc
_refine_ls_wR_factor_gt 0.1292
_refine_ls_wR_factor_ref 0.1381
_reflns_number_gt 6800
_reflns_number_total 8254
_reflns_threshold_expression >2_s(I)
_cod_data_source_file 902493jsup1.cif
_cod_data_source_block 8
_cod_original_cell_volume 9712(2)
_cod_database_code 7213066

loop_
_symmetry_equiv_pos_as_xyz
'x, y, z'
'-x, y, -z+1/2'
'x+1/2, y+1/2, z'
'-x+1/2, y+1/2, -z+1/2'
'-x, -y, -z'
'x, -y, z-1/2'
'-x+1/2, -y+1/2, -z'
'x+1/2, -y+1/2, z-1/2'

loop_
_atom_site_label
_atom_site_type_symbol
_atom_site_fract_x
_atom_site_fract_y
_atom_site_fract_z
_atom_site_U_iso_or_equiv
_atom_site_adp_type
_atom_site_occupancy
_atom_site_symmetry_multiplicity
_atom_site_calc_flag
_atom_site_refinement_flags
Br1 Br 0.640901(13) 0.05514(2) 0.659099(12) 0.06629(13) Uani 1 1 d .
O6 O 0.79437(7) -0.10892(11) 0.60260(7) 0.0517(4) Uani 1 1 d .
O1 O 0.80542(7) -0.15902(10) 0.51995(7) 0.0481(4) Uani 1 1 d .
O2 O 0.61132(7) 0.21053(11) 0.56427(8) 0.0505(4) Uani 1 1 d .
O3 O 0.53068(7) -0.00750(14) 0.44974(8) 0.0626(5) Uani 1 1 d .
C1 C 0.82362(12) 0.05275(17) 0.47973(14) 0.0609(7) Uani 1 1 d .
H1 H 0.8009 0.0657 0.4413 0.073 Uiso 1 1 calc R
C2 C 0.86378(14) 0.1070(2) 0.51387(18) 0.0782(9) Uani 1 1 d .
H2 H 0.8682 0.1573 0.4981 0.094 Uiso 1 1 calc R
C3 C 0.89787(15) 0.0879(2) 0.57160(18) 0.0837(11) Uani 1 1 d .
H3 H 0.9243 0.1256 0.5937 0.100 Uiso 1 1 calc R
C4 C 0.89260(13) 0.01355(19) 0.59598(15) 0.0709(9) Uani 1 1 d .
H4 H 0.9153 0.0002 0.6343 0.085 Uiso 1 1 calc R
C4a C 0.85249(11) -0.04041(16) 0.56157(12) 0.0526(6) Uani 1 1 d .
C5 C 0.83415(10) -0.12301(15) 0.57581(10) 0.0492(6) Uani 1 1 d .
C6a C 0.74735(10) -0.06960(14) 0.56801(10) 0.0442(5) Uani 1 1 d .
C7 C 0.71688(10) -0.03145(15) 0.59335(10) 0.0454(6) Uani 1 1 d .
H7 H 0.7316 -0.0250 0.6338 0.054 Uiso 1 1 calc R
C7a C 0.66247(10) -0.00010(15) 0.56061(10) 0.0435(5) Uani 1 1 d .
C7b C 0.63792(10) 0.07289(15) 0.57928(10) 0.0437(5) Uani 1 1 d .
C8 C 0.66057(9) 0.16251(15) 0.57451(10) 0.0427(5) Uani 1 1 d .
C8a C 0.66374(9) 0.16523(14) 0.51430(10) 0.0412(5) Uani 1 1 d .
C9 C 0.70653(10) 0.16470(15) 0.49513(11) 0.0463(5) Uani 1 1 d .
H9 H 0.7430 0.1609 0.5214 0.056 Uiso 1 1 calc R
C10 C 0.69312(11) 0.17008(17) 0.43507(12) 0.0553(6) Uani 1 1 d .
H10 H 0.7212 0.1709 0.4210 0.066 Uiso 1 1 calc R
C11 C 0.63899(12) 0.17417(19) 0.39595(12) 0.0599(7) Uani 1 1 d .
H11 H 0.6312 0.1771 0.3560 0.072 Uiso 1 1 calc R
C12 C 0.59613(11) 0.17393(18) 0.41519(11) 0.0547(6) Uani 1 1 d .
H12 H 0.5596 0.1762 0.3889 0.066 Uiso 1 1 calc R
C12a C 0.60934(10) 0.17025(15) 0.47459(11) 0.0452(5) Uani 1 1 d .
C13 C 0.57465(10) 0.16881(17) 0.51158(11) 0.0497(6) Uani 1 1 d .
C13a C 0.57757(10) 0.07886(16) 0.53508(10) 0.0468(6) Uani 1 1 d .
H13a H 0.5518 0.0712 0.5547 0.056 Uiso 1 1 calc R
C14 C 0.57230(10) 0.00954(17) 0.49224(10) 0.0486(6) Uani 1 1 d .
C14a C 0.62496(10) -0.03392(16) 0.50983(10) 0.0463(6) Uani 1 1 d .
C15 C 0.63254(11) -0.10743(16) 0.48088(11) 0.0528(6) Uani 1 1 d .
H15 H 0.6021 -0.1411 0.4622 0.063 Uiso 1 1 calc R
C16 C 0.68074(11) -0.12952(16) 0.47961(10) 0.0508(6) Uani 1 1 d .
H16 H 0.6848 -0.1811 0.4653 0.061 Uiso 1 1 calc R
C16a C 0.72860(10) -0.07074(14) 0.50147(10) 0.0429(5) Uani 1 1 d .
H16a H 0.7149 -0.0155 0.4868 0.051 Uiso 1 1 calc R
C17 C 0.77651(10) -0.09066(15) 0.48320(10) 0.0462(5) Uani 1 1 d .
C17a C 0.81845(10) -0.02137(16) 0.50470(11) 0.0490(6) Uani 1 1 d .
C21 C 0.87771(11) -0.18207(16) 0.61296(11) 0.0548(7) Uani 1 1 d .
C22 C 0.92276(13) -0.1944(2) 0.59882(15) 0.0719(8) Uani 1 1 d .
H22 H 0.9263 -0.1641 0.5685 0.086 Uiso 1 1 calc R
C23 C 0.96300(14) -0.2513(2) 0.62900(18) 0.0846(11) Uani 1 1 d .
H23 H 0.9933 -0.2594 0.6189 0.102 Uiso 1 1 calc R
C24 C 0.95785(16) -0.2956(2) 0.67376(19) 0.0916(13) Uani 1 1 d .
H24 H 0.9850 -0.3334 0.6947 0.110 Uiso 1 1 calc R
C25 C 0.91326(17) -0.2844(2) 0.68743(18) 0.0964(13) Uani 1 1 d .
H25 H 0.9098 -0.3152 0.7175 0.116 Uiso 1 1 calc R
C26 C 0.87241(14) -0.2275(2) 0.65725(14) 0.0749(9) Uani 1 1 d .
H26 H 0.8419 -0.2205 0.6670 0.090 Uiso 1 1 calc R
C27 C 0.70891(10) 0.19813(15) 0.62495(10) 0.0466(6) Uani 1 1 d .
C28 C 0.76011(11) 0.16207(18) 0.64276(12) 0.0567(7) Uani 1 1 d .
H28 H 0.7648 0.1140 0.6247 0.068 Uiso 1 1 calc R
C29 C 0.80505(13) 0.1972(2) 0.68774(13) 0.0682(8) Uani 1 1 d .
H29 H 0.8394 0.1718 0.7001 0.082 Uiso 1 1 calc R
C30 C 0.79868(15) 0.2688(2) 0.71369(13) 0.0743(9) Uani 1 1 d .
H30 H 0.8287 0.2927 0.7434 0.089 Uiso 1 1 calc R
C31 C 0.74800(16) 0.3052(2) 0.69574(14) 0.0758(9) Uani 1 1 d .
H31 H 0.7437 0.3539 0.7134 0.091 Uiso 1 1 calc R
C32 C 0.70301(13) 0.27047(18) 0.65166(13) 0.0615(7) Uani 1 1 d .
H32 H 0.6687 0.2958 0.6399 0.074 Uiso 1 1 calc R
C33 C 0.51962(11) 0.2111(2) 0.48600(13) 0.0625(8) Uani 1 1 d .
C34 C 0.51528(14) 0.2931(3) 0.4982(2) 0.0890(11) Uani 1 1 d .
H34 H 0.5456 0.3208 0.5249 0.107 Uiso 1 1 calc R
C35 C 0.46583(18) 0.3343(3) 0.4709(3) 0.1206(18) Uani 1 1 d .
H35 H 0.4630 0.3897 0.4794 0.145 Uiso 1 1 calc R
C36 C 0.42144(17) 0.2946(4) 0.4317(3) 0.124(2) Uani 1 1 d .
H36 H 0.3887 0.3232 0.4127 0.149 Uiso 1 1 calc R
C37 C 0.42457(15) 0.2123(4) 0.4201(2) 0.1155(18) Uani 1 1 d .
H37 H 0.3939 0.1848 0.3940 0.139 Uiso 1 1 calc R
C38 C 0.47393(13) 0.1704(3) 0.44766(17) 0.0855(11) Uani 1 1 d .
H38 H 0.4762 0.1146 0.4402 0.103 Uiso 1 1 calc R
C39 C 0.75887(10) -0.11417(16) 0.41915(10) 0.0489(6) Uani 1 1 d .
C40 C 0.72508(13) -0.0620(2) 0.37647(12) 0.0648(8) Uani 1 1 d .
H40 H 0.7119 -0.0139 0.3871 0.078 Uiso 1 1 calc R
C41 C 0.71061(14) -0.0808(2) 0.31782(13) 0.0745(9) Uani 1 1 d .
H41 H 0.6882 -0.0449 0.2892 0.089 Uiso 1 1 calc R
C42 C 0.72916(13) -0.1520(2) 0.30165(12) 0.0738(9) Uani 1 1 d .
H42 H 0.7196 -0.1643 0.2622 0.089 Uiso 1 1 calc R
C43 C 0.76212(13) -0.2052(2) 0.34434(13) 0.0678(8) Uani 1 1 d .
H43 H 0.7745 -0.2539 0.3336 0.081 Uiso 1 1 calc R
C44 C 0.77689(11) -0.18650(18) 0.40306(12) 0.0560(6) Uani 1 1 d .
H44 H 0.7990 -0.2227 0.4316 0.067 Uiso 1 1 calc R
C45 C 0.8362(2) -0.0035(4) 0.7799(3) 0.1201(16) Uani 1 1 d .
H45 H 0.8038 0.0225 0.7560 0.144 Uiso 1 1 calc R
C46 C 0.8637(3) -0.0508(4) 0.7558(3) 0.144(2) Uani 1 1 d .
H46 H 0.8504 -0.0578 0.7154 0.173 Uiso 1 1 calc R
C47 C 0.9117(3) -0.0887(4) 0.7911(3) 0.147(2) Uani 1 1 d .
H47 H 0.9306 -0.1226 0.7749 0.176 Uiso 1 1 calc R
C48 C 0.9313(3) -0.0765(4) 0.8496(3) 0.138(2) Uani 1 1 d .
H48 H 0.9647 -0.0999 0.8735 0.165 Uiso 1 1 calc R
C49 C 0.9020(3) -0.0299(4) 0.8740(2) 0.1187(16) Uani 1 1 d .
H49 H 0.9147 -0.0239 0.9144 0.142 Uiso 1 1 calc R
C50 C 0.8552(2) 0.0068(3) 0.8391(2) 0.1125(15) Uani 1 1 d .
H50 H 0.8356 0.0394 0.8553 0.135 Uiso 1 1 calc R
C51 C 0.4482(2) 0.0143(3) 0.2458(4) 0.1196(17) Uani 1 1 d .
H51 H 0.4117 0.0133 0.2425 0.144 Uiso 1 1 calc R
C52 C 0.4885(3) 0.0151(3) 0.2985(2) 0.1113(16) Uani 1 1 d .
H52 H 0.4803 0.0160 0.3319 0.134 Uiso 1 1 calc R
C53 C 0.5407(3) 0.0147(3) 0.3035(2) 0.1157(18) Uani 1 1 d .
H53 H 0.5693 0.0148 0.3403 0.139 Uiso 1 1 calc R
C54 C 0.5000 0.2423(5) 0.2500 0.136(3) Uani 1 2 d S
H54 H 0.5000 0.1849 0.2500 0.164 Uiso 1 2 calc SR
C55 C 0.5252(3) 0.2826(6) 0.2198(3) 0.161(3) Uani 1 1 d .
H55 H 0.5424 0.2536 0.1991 0.194 Uiso 1 1 calc R
C56 C 0.4749(4) 0.3696(7) 0.2800(4) 0.184(4) Uani 1 1 d .
H56 H 0.4579 0.3999 0.3003 0.221 Uiso 1 1 calc R
C57 C 0.5000 0.4059(10) 0.2500 0.183(7) Uani 1 2 d S
H57 H 0.5000 0.4633 0.2500 0.219 Uiso 1 2 calc SR

loop_
_atom_site_aniso_label
_atom_site_aniso_U_11
_atom_site_aniso_U_22
_atom_site_aniso_U_33
_atom_site_aniso_U_23
_atom_site_aniso_U_13
_atom_site_aniso_U_12
Br1 0.0747(2) 0.0886(2) 0.03869(17) 0.00242(13) 0.02531(14) -0.01744(16)
O6 0.0548(10) 0.0519(10) 0.0351(8) 0.0045(7) 0.0026(7) 0.0013(8)
O1 0.0516(9) 0.0413(9) 0.0368(8) -0.0004(7) 0.0009(7) 0.0002(7)
O2 0.0452(9) 0.0582(10) 0.0495(10) 0.0012(8) 0.0197(8) -0.0013(8)
O3 0.0454(10) 0.0894(14) 0.0440(10) -0.0015(9) 0.0070(8) -0.0218(10)
C1 0.0613(17) 0.0546(16) 0.0669(18) 0.0127(13) 0.0248(14) 0.0017(13)
C2 0.079(2) 0.0514(17) 0.104(3) 0.0085(17) 0.034(2) -0.0125(16)
C3 0.076(2) 0.0572(18) 0.099(3) -0.0067(18) 0.0120(19) -0.0240(16)
C4 0.0654(18) 0.0589(17) 0.0669(19) -0.0060(14) 0.0017(15) -0.0130(14)
C4a 0.0516(14) 0.0444(13) 0.0517(15) -0.0025(11) 0.0087(12) -0.0034(11)
C5 0.0522(14) 0.0442(13) 0.0378(12) -0.0006(10) 0.0025(11) -0.0042(11)
C6a 0.0491(13) 0.0403(12) 0.0327(12) 0.0020(9) 0.0042(10) -0.0077(10)
C7 0.0510(13) 0.0475(13) 0.0280(11) 0.0023(9) 0.0044(10) -0.0098(11)
C7a 0.0493(13) 0.0466(13) 0.0317(11) 0.0050(9) 0.0124(10) -0.0145(10)
C7b 0.0441(12) 0.0534(14) 0.0333(11) 0.0049(10) 0.0145(10) -0.0107(10)
C8 0.0405(12) 0.0489(13) 0.0392(12) -0.0002(10) 0.0158(10) -0.0059(10)
C8a 0.0430(12) 0.0412(12) 0.0395(12) 0.0032(9) 0.0160(10) -0.0084(10)
C9 0.0438(12) 0.0467(13) 0.0497(14) 0.0019(11) 0.0195(11) -0.0104(10)
C10 0.0595(15) 0.0615(16) 0.0548(15) 0.0030(12) 0.0328(13) -0.0138(13)
C11 0.0647(17) 0.0743(18) 0.0426(14) 0.0060(13) 0.0227(13) -0.0160(14)
C12 0.0496(14) 0.0664(16) 0.0432(13) 0.0092(12) 0.0123(11) -0.0126(12)
C12a 0.0422(12) 0.0492(13) 0.0440(13) 0.0077(10) 0.0164(10) -0.0076(10)
C13 0.0384(12) 0.0647(16) 0.0452(13) 0.0084(11) 0.0153(11) -0.0044(11)
C13a 0.0384(12) 0.0629(15) 0.0398(12) 0.0069(11) 0.0160(10) -0.0113(11)
C14 0.0444(13) 0.0625(15) 0.0379(12) 0.0060(11) 0.0147(11) -0.0191(11)
C14a 0.0443(13) 0.0525(14) 0.0372(12) 0.0026(10) 0.0103(10) -0.0174(11)
C15 0.0561(15) 0.0519(14) 0.0413(13) -0.0064(11) 0.0088(11) -0.0205(12)
C16 0.0610(16) 0.0454(13) 0.0369(12) -0.0039(10) 0.0087(11) -0.0114(12)
C16a 0.0486(13) 0.0409(12) 0.0305(11) 0.0012(9) 0.0059(10) -0.0045(10)
C17 0.0513(14) 0.0437(12) 0.0350(12) 0.0025(10) 0.0071(10) 0.0008(11)
C17a 0.0485(13) 0.0456(13) 0.0483(14) 0.0010(11) 0.0137(11) -0.0006(11)
C21 0.0532(15) 0.0437(13) 0.0457(14) -0.0034(11) -0.0052(11) -0.0034(11)
C22 0.0650(19) 0.0688(19) 0.0684(19) 0.0026(15) 0.0108(16) 0.0073(15)
C23 0.0627(19) 0.072(2) 0.093(3) -0.010(2) 0.0015(18) 0.0097(16)
C24 0.069(2) 0.067(2) 0.094(3) 0.006(2) -0.018(2) 0.0096(17)
C25 0.088(3) 0.083(2) 0.087(3) 0.036(2) 0.000(2) 0.010(2)
C26 0.0697(19) 0.072(2) 0.0653(19) 0.0208(16) 0.0059(15) 0.0040(16)
C27 0.0500(14) 0.0500(13) 0.0386(12) 0.0012(10) 0.0158(11) -0.0117(11)
C28 0.0497(14) 0.0594(16) 0.0535(15) -0.0015(12) 0.0118(12) -0.0106(12)
C29 0.0559(16) 0.079(2) 0.0559(17) 0.0085(15) 0.0067(13) -0.0171(15)
C30 0.080(2) 0.084(2) 0.0478(16) -0.0091(15) 0.0125(15) -0.0371(19)
C31 0.093(2) 0.072(2) 0.0600(18) -0.0217(16) 0.0264(18) -0.0243(19)
C32 0.0693(18) 0.0606(17) 0.0554(16) -0.0073(13) 0.0248(14) -0.0095(14)
C33 0.0434(14) 0.082(2) 0.0660(18) 0.0227(15) 0.0251(13) 0.0040(14)
C34 0.0589(19) 0.097(3) 0.112(3) 0.013(2) 0.033(2) 0.0167(18)
C35 0.076(3) 0.115(4) 0.174(5) 0.036(3) 0.051(3) 0.033(3)
C36 0.056(2) 0.150(5) 0.164(5) 0.073(4) 0.040(3) 0.034(3)
C37 0.0480(19) 0.155(5) 0.121(4) 0.058(3) 0.008(2) -0.002(2)
C38 0.0486(17) 0.104(3) 0.090(2) 0.029(2) 0.0102(16) -0.0010(17)
C39 0.0481(13) 0.0571(14) 0.0358(12) -0.0006(11) 0.0099(10) 0.0006(11)
C40 0.0714(19) 0.0761(19) 0.0408(14) 0.0035(13) 0.0147(13) 0.0204(15)
C41 0.076(2) 0.100(2) 0.0368(14) 0.0066(15) 0.0112(14) 0.0262(18)
C42 0.0725(19) 0.107(3) 0.0367(14) -0.0082(16) 0.0147(13) 0.0101(18)
C43 0.0672(18) 0.079(2) 0.0543(17) -0.0128(15) 0.0203(14) 0.0095(15)
C44 0.0527(15) 0.0641(16) 0.0453(14) -0.0030(12) 0.0121(12) 0.0049(13)
C45 0.117(4) 0.123(4) 0.110(4) 0.007(3) 0.033(3) 0.003(3)
C46 0.160(6) 0.174(6) 0.091(4) -0.019(4) 0.040(4) 0.010(5)
C47 0.163(6) 0.145(5) 0.146(6) -0.029(4) 0.074(5) 0.026(4)
C48 0.126(4) 0.114(4) 0.146(5) 0.009(4) 0.024(4) 0.033(3)
C49 0.136(4) 0.115(4) 0.094(3) -0.004(3) 0.033(3) -0.004(3)
C50 0.117(4) 0.100(3) 0.122(4) -0.009(3) 0.047(3) 0.006(3)
C51 0.103(4) 0.096(3) 0.168(6) -0.001(4) 0.061(4) -0.019(3)
C52 0.170(5) 0.090(3) 0.090(3) -0.004(3) 0.069(4) -0.019(4)
C53 0.144(5) 0.079(3) 0.081(3) -0.001(2) -0.004(3) 0.000(3)
C54 0.146(8) 0.091(5) 0.135(8) 0.000 0.011(6) 0.000
C55 0.127(5) 0.192(8) 0.124(6) -0.020(5) 0.003(4) -0.002(5)
C56 0.159(8) 0.199(10) 0.128(7) -0.043(7) -0.018(5) 0.068(8)
C57 0.185(16) 0.147(10) 0.139(13) 0.000 -0.021(10) 0.000

loop_
_atom_type_symbol
_atom_type_description
_atom_type_scat_dispersion_real
_atom_type_scat_dispersion_imag
_atom_type_scat_source
C C .0181 .0091 'International Tables Vol C Tables 4.2.6.8 and 6.1.1.4'
H H .0000 .0000 'International Tables Vol C Tables 4.2.6.8 and 6.1.1.4'
O O .0492 .0322 'International Tables Vol C Tables 4.2.6.8 and 6.1.1.4'
Br Br -.6763 1.2805 'International Tables Vol C Tables 4.2.6.8 and 6.1.1.4'

loop_
_geom_angle_atom_site_label_1
_geom_angle_atom_site_label_2
_geom_angle_atom_site_label_3
_geom_angle
_geom_angle_site_symmetry_1
_geom_angle_site_symmetry_3
C6a O6 C5 115.14(18) . .
C5 O1 C17 104.49(17) . .
C8 O2 C13 98.41(18) . .
C17a C1 C2 117.5(3) . .
C1 C2 C3 121.4(3) . .
C4 C3 C2 120.6(3) . .
C3 C4 C4a 117.7(3) . .
C17a C4a C4 121.8(3) . .
C17a C4a C5 107.2(2) . .
C4 C4a C5 130.8(3) . .
O1 C5 O6 107.55(19) . .
O1 C5 C21 109.1(2) . .
O6 C5 C21 109.4(2) . .
O1 C5 C4a 103.6(2) . .
O6 C5 C4a 108.5(2) . .
C21 C5 C4a 118.1(2) . .
C7 C6a O6 118.8(2) . .
C7 C6a C16a 120.4(2) . .
O6 C6a C16a 120.7(2) . .
C6a C7 C7a 122.8(2) . .
C14a C7a C7 125.5(2) . .
C14a C7a C7b 110.6(2) . .
C7 C7a C7b 123.8(2) . .
C7a C7b C13a 106.1(2) . .
C7a C7b C8 118.57(19) . .
C13a C7b C8 101.65(19) . .
C7a C7b Br1 109.74(15) . .
C13a C7b Br1 110.65(15) . .
C8 C7b Br1 109.67(15) . .
O2 C8 C27 110.5(2) . .
O2 C8 C8a 101.27(18) . .
C27 C8 C8a 116.80(19) . .
O2 C8 C7b 99.71(17) . .
C27 C8 C7b 120.46(19) . .
C8a C8 C7b 105.17(18) . .
C9 C8a C12a 120.7(2) . .
C9 C8a C8 134.0(2) . .
C12a C8a C8 105.29(19) . .
C8a C9 C10 117.5(2) . .
C11 C10 C9 121.4(2) . .
C10 C11 C12 121.0(2) . .
C12a C12 C11 117.7(2) . .
C12 C12a C8a 121.7(2) . .
C12 C12a C13 132.9(2) . .
C8a C12a C13 105.4(2) . .
O2 C13 C33 111.3(2) . .
O2 C13 C12a 100.85(18) . .
C33 C13 C12a 116.3(2) . .
O2 C13 C13a 100.35(18) . .
C33 C13 C13a 119.0(2) . .
C12a C13 C13a 106.5(2) . .
C14 C13a C7b 104.0(2) . .
C14 C13a C13 117.0(2) . .
C7b C13a C13 102.24(18) . .
O3 C14 C14a 125.4(3) . .
O3 C14 C13a 125.5(3) . .
C14a C14 C13a 109.2(2) . .
C7a C14a C15 126.4(2) . .
C7a C14a C14 110.1(2) . .
C15 C14a C14 123.1(2) . .
C16 C15 C14a 123.3(2) . .
C15 C16 C16a 119.6(2) . .
C16 C16a C6a 105.88(19) . .
C16 C16a C17 115.5(2) . .
C6a C16a C17 111.18(19) . .
O1 C17 C39 109.8(2) . .
O1 C17 C17a 102.17(18) . .
C39 C17 C17a 116.1(2) . .
O1 C17 C16a 105.60(19) . .
C39 C17 C16a 114.0(2) . .
C17a C17 C16a 108.1(2) . .
C4a C17a C1 120.9(2) . .
C4a C17a C17 106.8(2) . .
C1 C17a C17 132.0(2) . .
C26 C21 C22 119.3(3) . .
C26 C21 C5 122.8(3) . .
C22 C21 C5 117.7(3) . .
C21 C22 C23 120.9(4) . .
C24 C23 C22 119.5(4) . .
C25 C24 C23 119.8(3) . .
C24 C25 C26 121.2(4) . .
C21 C26 C25 119.3(4) . .
C28 C27 C32 118.9(2) . .
C28 C27 C8 120.7(2) . .
C32 C27 C8 120.3(2) . .
C27 C28 C29 120.4(3) . .
C30 C29 C28 120.1(3) . .
C31 C30 C29 119.6(3) . .
C30 C31 C32 120.8(3) . .
C31 C32 C27 120.1(3) . .
C34 C33 C38 119.2(3) . .
C34 C33 C13 119.7(3) . .
C38 C33 C13 120.9(3) . .
C33 C34 C35 120.0(4) . .
C36 C35 C34 120.5(5) . .
C35 C36 C37 120.4(4) . .
C36 C37 C38 119.5(4) . .
C33 C38 C37 120.4(4) . .
C40 C39 C44 119.5(2) . .
C40 C39 C17 119.6(2) . .
C44 C39 C17 120.9(2) . .
C39 C40 C41 120.3(3) . .
C42 C41 C40 120.4(3) . .
C41 C42 C43 119.4(3) . .
C42 C43 C44 120.4(3) . .
C39 C44 C43 120.0(3) . .
C46 C45 C50 120.7(6) . .
C45 C46 C47 119.6(6) . .
C48 C47 C46 119.6(6) . .
C47 C48 C49 120.3(6) . .
C50 C49 C48 119.6(5) . .
C49 C50 C45 120.2(5) . .
C52 C51 C53 121.1(5) . 2_655
C51 C52 C53 119.8(5) . .
C52 C53 C51 119.2(5) . 2_655
C55 C54 C55 121.8(10) 2_655 .
C54 C55 C56 118.9(9) . 2_655
C57 C56 C55 117.0(13) . 2_655
C56 C57 C56 126.6(19) . 2_655

loop_
_geom_bond_atom_site_label_1
_geom_bond_atom_site_label_2
_geom_bond_distance
_geom_bond_site_symmetry_2
Br1 C7b 1.966(2) .
O6 C6a 1.360(3) .
O6 C5 1.455(3) .
O1 C5 1.419(3) .
O1 C17 1.448(3) .
O2 C8 1.446(3) .
O2 C13 1.454(3) .
O3 C14 1.221(3) .
C1 C17a 1.380(4) .
C1 C2 1.382(4) .
C2 C3 1.397(5) .
C3 C4 1.377(5) .
C4 C4a 1.381(4) .
C4a C17a 1.380(4) .
C4a C5 1.509(4) .
C5 C21 1.503(3) .
C6a C7 1.343(4) .
C6a C16a 1.525(3) .
C7 C7a 1.437(3) .
C7a C14a 1.377(3) .
C7a C7b 1.502(4) .
C7b C13a 1.544(3) .
C7b C8 1.590(3) .
C8 C27 1.510(3) .
C8 C8a 1.524(3) .
C8a C9 1.378(3) .
C8a C12a 1.390(3) .
C9 C10 1.391(4) .
C10 C11 1.379(4) .
C11 C12 1.381(4) .
C12 C12a 1.374(4) .
C12a C13 1.520(3) .
C13 C33 1.502(4) .
C13 C13a 1.559(4) .
C13a C14 1.513(4) .
C14 C14a 1.461(4) .
C14a C15 1.442(4) .
C15 C16 1.328(4) .
C16 C16a 1.502(3) .
C16a C17 1.527(4) .
C17 C39 1.518(3) .
C17 C17a 1.518(4) .
C21 C26 1.371(4) .
C21 C22 1.372(5) .
C22 C23 1.385(5) .
C23 C24 1.369(6) .
C24 C25 1.351(6) .
C25 C26 1.393(5) .
C27 C28 1.374(4) .
C27 C32 1.383(4) .
C28 C29 1.394(4) .
C29 C30 1.368(5) .
C30 C31 1.364(5) .
C31 C32 1.382(4) .
C33 C34 1.377(5) .
C33 C38 1.378(5) .
C34 C35 1.383(5) .
C35 C36 1.358(7) .
C36 C37 1.372(8) .
C37 C38 1.387(5) .
C39 C40 1.376(4) .
C39 C44 1.379(4) .
C40 C41 1.384(4) .
C41 C42 1.370(5) .
C42 C43 1.380(4) .
C43 C44 1.385(4) .
C45 C46 1.340(8) .
C45 C50 1.362(7) .
C46 C47 1.371(8) .
C47 C48 1.351(8) .
C48 C49 1.369(8) .
C49 C50 1.340(7) .
C51 C52 1.326(8) .
C51 C53 1.359(8) 2_655
C52 C53 1.329(7) .
C53 C51 1.359(8) 2_655
C54 C55 1.343(9) 2_655
C54 C55 1.343(9) .
C55 C56 1.409(12) 2_655
C56 C57 1.306(12) .
C56 C55 1.409(12) 2_655
C57 C56 1.306(12) 2_655

loop_
_geom_torsion_atom_site_label_1
_geom_torsion_atom_site_label_2
_geom_torsion_atom_site_label_3
_geom_torsion_atom_site_label_4
_geom_torsion
_geom_torsion_site_symmetry_1
_geom_torsion_site_symmetry_4
C17a C1 C2 C3 -0.2(5) . .
C1 C2 C3 C4 0.6(6) . .
C2 C3 C4 C4a -0.4(6) . .
C3 C4 C4a C17a -0.1(5) . .
C3 C4 C4a C5 -176.0(3) . .
C17 O1 C5 O6 77.2(2) . .
C17 O1 C5 C21 -164.2(2) . .
C17 O1 C5 C4a -37.6(2) . .
C6a O6 C5 O1 -49.4(2) . .
C6a O6 C5 C21 -167.84(19) . .
C6a O6 C5 C4a 62.0(2) . .
C17a C4a C5 O1 21.7(3) . .
C4 C4a C5 O1 -162.0(3) . .
C17a C4a C5 O6 -92.4(2) . .
C4 C4a C5 O6 84.0(4) . .
C17a C4a C5 C21 142.4(3) . .
C4 C4a C5 C21 -41.2(4) . .
C5 O6 C6a C7 -159.4(2) . .
C5 O6 C6a C16a 22.3(3) . .
O6 C6a C7 C7a -169.5(2) . .
C16a C6a C7 C7a 8.8(4) . .
C6a C7 C7a C14a 32.4(4) . .
C6a C7 C7a C7b -150.6(2) . .
C14a C7a C7b C13a 3.2(2) . .
C7 C7a C7b C13a -174.3(2) . .
C14a C7a C7b C8 -110.2(2) . .
C7 C7a C7b C8 72.3(3) . .
C14a C7a C7b Br1 122.73(18) . .
C7 C7a C7b Br1 -54.7(3) . .
C13 O2 C8 C27 174.41(18) . .
C13 O2 C8 C8a 49.98(19) . .
C13 O2 C8 C7b -57.77(19) . .
C7a C7b C8 O2 150.06(19) . .
C13a C7b C8 O2 34.3(2) . .
Br1 C7b C8 O2 -82.85(17) . .
C7a C7b C8 C27 -89.1(3) . .
C13a C7b C8 C27 155.1(2) . .
Br1 C7b C8 C27 38.0(3) . .
C7a C7b C8 C8a 45.5(3) . .
C13a C7b C8 C8a -70.3(2) . .
Br1 C7b C8 C8a 172.56(15) . .
O2 C8 C8a C9 148.4(3) . .
C27 C8 C8a C9 28.4(4) . .
C7b C8 C8a C9 -108.1(3) . .
O2 C8 C8a C12a -30.6(2) . .
C27 C8 C8a C12a -150.7(2) . .
C7b C8 C8a C12a 72.8(2) . .
C12a C8a C9 C10 0.5(4) . .
C8 C8a C9 C10 -178.4(2) . .
C8a C9 C10 C11 -1.2(4) . .
C9 C10 C11 C12 0.7(4) . .
C10 C11 C12 C12a 0.6(4) . .
C11 C12 C12a C8a -1.3(4) . .
C11 C12 C12a C13 -180.0(3) . .
C9 C8a C12a C12 0.7(4) . .
C8 C8a C12a C12 179.9(2) . .
C9 C8a C12a C13 179.7(2) . .
C8 C8a C12a C13 -1.0(3) . .
C8 O2 C13 C33 -174.5(2) . .
C8 O2 C13 C12a -50.5(2) . .
C8 O2 C13 C13a 58.7(2) . .
C12 C12a C13 O2 -149.0(3) . .
C8a C12a C13 O2 32.2(2) . .
C12 C12a C13 C33 -28.5(4) . .
C8a C12a C13 C33 152.6(2) . .
C12 C12a C13 C13a 106.7(3) . .
C8a C12a C13 C13a -72.2(2) . .
C7a C7b C13a C14 -2.0(2) . .
C8 C7b C13a C14 122.64(19) . .
Br1 C7b C13a C14 -120.94(17) . .
C7a C7b C13a C13 -124.2(2) . .
C8 C7b C13a C13 0.4(2) . .
Br1 C7b C13a C13 116.86(17) . .
O2 C13 C13a C14 -147.7(2) . .
C33 C13 C13a C14 90.7(3) . .
C12a C13 C13a C14 -43.0(3) . .
O2 C13 C13a C7b -34.9(2) . .
C33 C13 C13a C7b -156.4(2) . .
C12a C13 C13a C7b 69.8(2) . .
C7b C13a C14 O3 -179.8(2) . .
C13 C13a C14 O3 -68.0(3) . .
C7b C13a C14 C14a 0.3(2) . .
C13 C13a C14 C14a 112.1(2) . .
C7 C7a C14a C15 1.5(4) . .
C7b C7a C14a C15 -175.9(2) . .
C7 C7a C14a C14 174.4(2) . .
C7b C7a C14a C14 -3.1(3) . .
O3 C14 C14a C7a -178.2(2) . .
C13a C14 C14a C7a 1.7(3) . .
O3 C14 C14a C15 -5.1(4) . .
C13a C14 C14a C15 174.8(2) . .
C7a C14a C15 C16 -34.8(4) . .
C14 C14a C15 C16 153.2(3) . .
C14a C15 C16 C16a -9.0(4) . .
C15 C16 C16a C6a 72.6(3) . .
C15 C16 C16a C17 -163.9(2) . .
C7 C6a C16a C16 -72.7(3) . .
O6 C6a C16a C16 105.5(2) . .
C7 C6a C16a C17 161.0(2) . .
O6 C6a C16a C17 -20.7(3) . .
C5 O1 C17 C39 162.4(2) . .
C5 O1 C17 C17a 38.6(2) . .
C5 O1 C17 C16a -74.3(2) . .
C16 C16a C17 O1 -76.0(2) . .
C6a C16a C17 O1 44.7(2) . .
C16 C16a C17 C39 44.6(3) . .
C6a C16a C17 C39 165.3(2) . .
C16 C16a C17 C17a 175.3(2) . .
C6a C16a C17 C17a -64.0(2) . .
C4 C4a C17a C1 0.5(4) . .
C5 C4a C17a C1 177.3(3) . .
C4 C4a C17a C17 -174.5(3) . .
C5 C4a C17a C17 2.3(3) . .
C2 C1 C17a C4a -0.4(4) . .
C2 C1 C17a C17 173.2(3) . .
O1 C17 C17a C4a -24.8(3) . .
C39 C17 C17a C4a -144.3(2) . .
C16a C17 C17a C4a 86.2(2) . .
O1 C17 C17a C1 160.9(3) . .
C39 C17 C17a C1 41.5(4) . .
C16a C17 C17a C1 -88.0(3) . .
O1 C5 C21 C26 -104.6(3) . .
O6 C5 C21 C26 12.9(3) . .
C4a C5 C21 C26 137.6(3) . .
O1 C5 C21 C22 71.0(3) . .
O6 C5 C21 C22 -171.6(2) . .
C4a C5 C21 C22 -46.9(3) . .
C26 C21 C22 C23 -0.7(5) . .
C5 C21 C22 C23 -176.3(3) . .
C21 C22 C23 C24 -0.3(5) . .
C22 C23 C24 C25 1.1(6) . .
C23 C24 C25 C26 -0.8(6) . .
C22 C21 C26 C25 0.9(5) . .
C5 C21 C26 C25 176.3(3) . .
C24 C25 C26 C21 -0.1(6) . .
O2 C8 C27 C28 179.6(2) . .
C8a C8 C27 C28 -65.4(3) . .
C7b C8 C27 C28 64.2(3) . .
O2 C8 C27 C32 -4.2(3) . .
C8a C8 C27 C32 110.8(3) . .
C7b C8 C27 C32 -119.6(3) . .
C32 C27 C28 C29 1.2(4) . .
C8 C27 C28 C29 177.3(2) . .
C27 C28 C29 C30 -1.3(4) . .
C28 C29 C30 C31 0.7(5) . .
C29 C30 C31 C32 0.0(5) . .
C30 C31 C32 C27 -0.2(5) . .
C28 C27 C32 C31 -0.4(4) . .
C8 C27 C32 C31 -176.6(3) . .
O2 C13 C33 C34 23.4(4) . .
C12a C13 C33 C34 -91.3(4) . .
C13a C13 C33 C34 139.3(3) . .
O2 C13 C33 C38 -160.4(3) . .
C12a C13 C33 C38 84.9(3) . .
C13a C13 C33 C38 -44.6(4) . .
C38 C33 C34 C35 -1.8(6) . .
C13 C33 C34 C35 174.5(4) . .
C33 C34 C35 C36 -0.3(7) . .
C34 C35 C36 C37 2.0(8) . .
C35 C36 C37 C38 -1.6(8) . .
C34 C33 C38 C37 2.2(6) . .
C13 C33 C38 C37 -174.0(3) . .
C36 C37 C38 C33 -0.5(7) . .
O1 C17 C39 C40 172.4(2) . .
C17a C17 C39 C40 -72.4(3) . .
C16a C17 C39 C40 54.1(3) . .
O1 C17 C39 C44 -8.6(3) . .
C17a C17 C39 C44 106.6(3) . .
C16a C17 C39 C44 -126.9(3) . .
C44 C39 C40 C41 -1.9(5) . .
C17 C39 C40 C41 177.2(3) . .
C39 C40 C41 C42 0.8(5) . .
C40 C41 C42 C43 0.5(6) . .
C41 C42 C43 C44 -0.7(5) . .
C40 C39 C44 C43 1.6(4) . .
C17 C39 C44 C43 -177.4(3) . .
C42 C43 C44 C39 -0.3(5) . .
C50 C45 C46 C47 -0.4(10) . .
C45 C46 C47 C48 -1.5(11) . .
C46 C47 C48 C49 3.3(11) . .
C47 C48 C49 C50 -3.2(10) . .
C48 C49 C50 C45 1.3(9) . .
C46 C45 C50 C49 0.5(9) . .
C53 C51 C52 C53 -1.4(7) 2_655 .
C51 C52 C53 C51 0.6(7) . 2_655
C55 C54 C55 C56 0.0(5) 2_655 2_655
C55 C56 C57 C56 0.0(5) 2_655 2_655
